data_4511005
loop_
_publ_author_name
'Hau, Sam C. K.'
'Mak, Thomas C. W.'

_publ_section_title
;
 Organosilver(I) Framework Assembly with Trifluoroacetate and
 Diethynyl-Functionalized Isomeric Stilbenes
;
_journal_issue 7
_journal_name_full 'Crystal Growth &amp; Design'
_journal_page_first 3567
_journal_paper_doi 10.1021/cg5004963
_journal_volume 14
_journal_year 2014
_chemical_formula_sum 'C30 H17 Ag7 F15 N O12'
_chemical_formula_weight 1623.54
_chemical_name_systematic
; 
 ? 
;
_space_group_IT_number 14
_symmetry_cell_setting monoclinic
_symmetry_space_group_name_Hall '-P 2yn'
_symmetry_space_group_name_H-M 'P 1 21/n 1'
_atom_sites_solution_hydrogens geom
_atom_sites_solution_primary direct
_atom_sites_solution_secondary difmap
_audit_creation_method SHELXL-97
_cell_angle_alpha 90.00
_cell_angle_beta 94.7230(10)
_cell_angle_gamma 90.00
_cell_formula_units_Z 4
_cell_length_a 11.7817(7)
_cell_length_b 13.5940(8)
_cell_length_c 25.5927(16)
_cell_measurement_temperature 173(2)
_cell_volume 4085.0(4)
_computing_cell_refinement SAINT(Bruker,2001)
_computing_data_collection APEX2(Bruker,2003)
_computing_data_reduction APEX2(Bruker,2003)
_computing_molecular_graphics DIAMOND
_computing_publication_material 'SHELXL-97 (Sheldrick, 1997)'
_computing_structure_refinement 'SHELXL-97 (Sheldrick, 1997)'
_computing_structure_solution 'SHELXS-97 (Sheldrick, 1997)'
_diffrn_ambient_temperature 173(2)
_diffrn_measured_fraction_theta_full 1.000
_diffrn_measured_fraction_theta_max 1.000
_diffrn_measurement_device_type 'Bruker APEX II CCD diffractometer'
_diffrn_measurement_method '\f and \w scan'
_diffrn_radiation_monochromator graphite
_diffrn_radiation_source 'fine-focus sealed tube'
_diffrn_radiation_type MoK\a
_diffrn_radiation_wavelength 0.71073
_diffrn_reflns_av_R_equivalents 0.0513
_diffrn_reflns_av_sigmaI/netI 0.0220
_diffrn_reflns_limit_h_max 12
_diffrn_reflns_limit_h_min -14
_diffrn_reflns_limit_k_max 16
_diffrn_reflns_limit_k_min -16
_diffrn_reflns_limit_l_max 30
_diffrn_reflns_limit_l_min -30
_diffrn_reflns_number 77222
_diffrn_reflns_theta_full 25.25
_diffrn_reflns_theta_max 25.25
_diffrn_reflns_theta_min 1.60
_exptl_absorpt_coefficient_mu 3.413
_exptl_absorpt_correction_T_max 0.4275
_exptl_absorpt_correction_T_min 0.3422
_exptl_absorpt_correction_type multi-scan
_exptl_crystal_colour colorless
_exptl_crystal_density_diffrn 2.640
_exptl_crystal_density_method 'not measured'
_exptl_crystal_description plate
_exptl_crystal_F_000 3056
_exptl_crystal_size_max 0.40
_exptl_crystal_size_mid 0.30
_exptl_crystal_size_min 0.30
_refine_diff_density_max 1.831
_refine_diff_density_min -1.795
_refine_diff_density_rms 0.155
_refine_ls_extinction_method none
_refine_ls_goodness_of_fit_ref 1.069
_refine_ls_hydrogen_treatment constr
_refine_ls_matrix_type full
_refine_ls_number_parameters 587
_refine_ls_number_reflns 7409
_refine_ls_number_restraints 0
_refine_ls_restrained_S_all 1.069
_refine_ls_R_factor_all 0.0363
_refine_ls_R_factor_gt 0.0308
_refine_ls_shift/su_max 0.001
_refine_ls_shift/su_mean 0.000
_refine_ls_structure_factor_coef Fsqd
_refine_ls_weighting_details 'calc w=1/[\s^2^(Fo^2^)+(0.0248P)^2^+26.2555P] where P=(Fo^2^+2Fc^2^)/3'
_refine_ls_weighting_scheme calc
_refine_ls_wR_factor_gt 0.0713
_refine_ls_wR_factor_ref 0.0763
_reflns_number_gt 6626
_reflns_number_total 7409
_reflns_threshold_expression >2sigma(I)
_cod_data_source_file cg5004963_si_002.cif
_cod_data_source_block 3
_cod_depositor_comments
;
The following automatic conversions were performed:

'_symmetry_cell_setting' value 'Monoclinic' changed to 'monoclinic'
according to
/usr/data/users/saulius/crontab/automatic-downloads/rss-feeds/ACS/lib/dictionaries/cif_core.dic
dictionary named 'cif_core.dic' version 2.4.2 from 2011-04-26.

Automatic conversion script
Id: cif_fix_values 2281 2013-09-26 08:29:07Z andrius 

 Adding full bibliography for 4511003--4511008.cif.
;
_cod_original_sg_symbol_H-M P2(1)/n
_cod_database_code 4511005

loop_
_symmetry_equiv_pos_as_xyz
'x, y, z'
'-x+1/2, y+1/2, -z+1/2'
'-x, -y, -z'
'x-1/2, -y-1/2, z-1/2'

loop_
_atom_site_label
_atom_site_type_symbol
_atom_site_fract_x
_atom_site_fract_y
_atom_site_fract_z
_atom_site_U_iso_or_equiv
_atom_site_adp_type
_atom_site_occupancy
_atom_site_symmetry_multiplicity
_atom_site_calc_flag
_atom_site_refinement_flags
Ag1 Ag 1.34082(3) 0.26654(3) 0.805901(14) 0.02573(9) Uani 1 1 d .
Ag2 Ag 1.34113(4) 0.07077(3) 0.762168(17) 0.03347(11) Uani 1 1 d .
Ag3 Ag 1.56263(4) 0.19880(3) 0.771757(18) 0.03905(12) Uani 1 1 d .
Ag4 Ag 1.48955(4) 0.39268(3) 0.733214(16) 0.03210(10) Uani 1 1 d .
Ag5 Ag 1.23100(3) 0.36553(3) 0.713648(14) 0.02550(9) Uani 1 1 d .
C1 C 1.3707(4) 0.2299(3) 0.72858(19) 0.0228(10) Uani 1 1 d .
C2 C 1.3794(4) 0.2288(3) 0.68132(18) 0.0217(10) Uani 1 1 d .
C3 C 1.3962(4) 0.2198(4) 0.62614(18) 0.0236(10) Uani 1 1 d .
C4 C 1.4627(5) 0.1421(4) 0.6096(2) 0.0319(12) Uani 1 1 d .
H4A H 1.4965 0.0963 0.6342 0.038 Uiso 1 1 calc R
C5 C 1.4784(5) 0.1334(4) 0.5569(2) 0.0361(13) Uani 1 1 d .
H5A H 1.5231 0.0807 0.5454 0.043 Uiso 1 1 calc R
C6 C 1.4303(5) 0.1999(4) 0.5206(2) 0.0312(12) Uani 1 1 d .
H6A H 1.4415 0.1919 0.4845 0.037 Uiso 1 1 calc R
C7 C 1.3655(4) 0.2786(4) 0.53646(19) 0.0270(11) Uani 1 1 d .
C8 C 1.3481(4) 0.2870(4) 0.58944(19) 0.0268(11) Uani 1 1 d .
H8A H 1.3028 0.3394 0.6008 0.032 Uiso 1 1 calc R
C9 C 1.3091(5) 0.3489(5) 0.4981(2) 0.0386(14) Uani 1 1 d .
H9A H 1.2317 0.3634 0.5029 0.046 Uiso 1 1 calc R
C10 C 1.3520(5) 0.3947(5) 0.4579(2) 0.0385(14) Uani 1 1 d .
H10A H 1.2982 0.4311 0.4361 0.046 Uiso 1 1 calc R
C11 C 1.4685(5) 0.3977(4) 0.4421(2) 0.0285(11) Uani 1 1 d .
C12 C 1.5642(5) 0.3848(4) 0.4777(2) 0.0314(12) Uani 1 1 d .
H12A H 1.5539 0.3735 0.5137 0.038 Uiso 1 1 calc R
C13 C 1.6733(5) 0.3883(4) 0.4615(2) 0.0365(13) Uani 1 1 d .
H13A H 1.7371 0.3780 0.4861 0.044 Uiso 1 1 calc R
C14 C 1.6897(5) 0.4068(4) 0.4094(2) 0.0315(12) Uani 1 1 d .
H14A H 1.7644 0.4071 0.3980 0.038 Uiso 1 1 calc R
C15 C 1.5964(5) 0.4251(3) 0.37377(19) 0.0255(11) Uani 1 1 d .
C16 C 1.4859(5) 0.4207(4) 0.3903(2) 0.0289(11) Uani 1 1 d .
H16A H 1.4224 0.4336 0.3659 0.035 Uiso 1 1 calc R
C17 C 1.6176(4) 0.4498(3) 0.32039(19) 0.0242(10) Uani 1 1 d .
C18 C 1.6504(4) 0.4741(3) 0.27806(18) 0.0230(10) Uani 1 1 d .
O1 O 1.2977(4) 0.3020(3) 0.88214(15) 0.0490(12) Uani 1 1 d .
O2 O 1.3057(4) 0.4658(3) 0.88150(14) 0.0416(10) Uani 1 1 d .
C19 C 1.2909(5) 0.3850(4) 0.9011(2) 0.0306(12) Uani 1 1 d .
C20 C 1.2578(6) 0.3869(5) 0.9582(2) 0.0459(16) Uani 1 1 d .
F1 F 1.3135(5) 0.3202(4) 0.98740(15) 0.0806(15) Uani 1 1 d .
F2 F 1.2785(6) 0.4720(4) 0.98093(16) 0.108(2) Uani 1 1 d .
F3 F 1.1498(4) 0.3684(4) 0.95974(18) 0.0847(16) Uani 1 1 d .
O3 O 1.4510(4) -0.0192(3) 0.70729(17) 0.0457(11) Uani 1 1 d .
O4 O 1.4192(3) -0.1729(3) 0.73354(15) 0.0313(8) Uani 1 1 d .
C21 C 1.4709(5) -0.1074(4) 0.71018(19) 0.0272(11) Uani 1 1 d .
C22 C 1.5724(6) -0.1416(4) 0.6804(3) 0.0425(15) Uani 1 1 d .
F4 F 1.6542(6) -0.0845(5) 0.6838(4) 0.178(5) Uani 1 1 d .
F5 F 1.6070(5) -0.2294(4) 0.6911(3) 0.113(2) Uani 1 1 d .
F6 F 1.5457(7) -0.1443(8) 0.6316(2) 0.170(4) Uani 1 1 d .
O5 O 1.5876(6) 0.2849(4) 0.85165(19) 0.0699(16) Uani 1 1 d .
O6 O 1.5640(3) 0.4356(3) 0.81905(15) 0.0370(9) Uani 1 1 d .
C23 C 1.5919(5) 0.3751(4) 0.8537(2) 0.0331(12) Uani 1 1 d .
C24 C 1.6375(6) 0.4182(5) 0.9069(2) 0.0438(15) Uani 1 1 d .
F7 F 1.6858(6) 0.5049(4) 0.90199(17) 0.0917(18) Uani 1 1 d .
F8 F 1.5533(4) 0.4293(5) 0.93712(17) 0.0911(18) Uani 1 1 d .
F9 F 1.7147(4) 0.3648(4) 0.93250(19) 0.0831(16) Uani 1 1 d .
O7 O 1.6826(3) 0.2308(3) 0.70435(15) 0.0362(9) Uani 1 1 d .
O8 O 1.6267(4) 0.3818(3) 0.67813(17) 0.0420(10) Uani 1 1 d .
C25 C 1.6831(4) 0.3063(4) 0.6766(2) 0.0298(11) Uani 1 1 d .
C26 C 1.7692(5) 0.3056(5) 0.6342(2) 0.0391(14) Uani 1 1 d .
F10 F 1.7338(4) 0.3556(4) 0.59206(16) 0.0716(14) Uani 1 1 d .
F11 F 1.8668(3) 0.3464(4) 0.65425(17) 0.0668(12) Uani 1 1 d .
F12 F 1.7955(4) 0.2165(3) 0.61924(18) 0.0701(13) Uani 1 1 d .
O9 O 1.1322(3) 0.4034(3) 0.63691(14) 0.0309(8) Uani 1 1 d .
O10 O 1.0462(4) 0.5403(4) 0.66210(17) 0.0532(13) Uani 1 1 d .
C27 C 1.0659(5) 0.4736(5) 0.6314(2) 0.0336(13) Uani 1 1 d .
C28 C 1.0039(5) 0.4812(6) 0.5760(3) 0.0495(17) Uani 1 1 d .
F13 F 0.9073(4) 0.5268(4) 0.5755(2) 0.0887(17) Uani 1 1 d .
F14 F 1.0680(5) 0.5266(6) 0.54499(19) 0.141(4) Uani 1 1 d .
F15 F 0.9769(4) 0.3935(4) 0.55505(17) 0.0750(14) Uani 1 1 d .
N1 N 1.5780(4) 0.3225(4) 0.1564(2) 0.0399(12) Uani 1 1 d .
C29 C 1.5781(5) 0.3245(4) 0.1124(2) 0.0346(12) Uani 1 1 d .
C30 C 1.5797(7) 0.3294(6) 0.0553(2) 0.0551(18) Uani 1 1 d .
H30A H 1.5241 0.3782 0.0413 0.083 Uiso 1 1 calc R
H30B H 1.5601 0.2648 0.0401 0.083 Uiso 1 1 calc R
H30C H 1.6559 0.3484 0.0464 0.083 Uiso 1 1 calc R
O1W O 1.6838(5) 0.0754(4) 0.8025(3) 0.082(2) Uani 1 1 d .
H1WA H 1.7402 0.0725 0.7839 0.122 Uiso 1 1 d R
H1WB H 1.7072 0.0871 0.8342 0.122 Uiso 1 1 d R
O2W O 1.3516(3) 0.4026(3) 0.22974(16) 0.0377(9) Uani 1 1 d .
H2WA H 1.3535 0.4575 0.2139 0.057 Uiso 1 1 d R
H2WB H 1.3244 0.4105 0.2592 0.057 Uiso 1 1 d R
Ag6 Ag 1.65989(4) 0.50825(3) 0.197789(14) 0.02877(10) Uani 1 1 d .
Ag7 Ag 1.54255(4) 0.33687(3) 0.243197(17) 0.03420(11) Uani 1 1 d .

loop_
_atom_site_aniso_label
_atom_site_aniso_U_11
_atom_site_aniso_U_22
_atom_site_aniso_U_33
_atom_site_aniso_U_23
_atom_site_aniso_U_13
_atom_site_aniso_U_12
Ag1 0.0375(2) 0.02327(19) 0.01753(18) 0.00093(14) 0.00923(15) -0.00013(15)
Ag2 0.0451(3) 0.02087(19) 0.0370(2) 0.00221(16) 0.01878(18) -0.00200(17)
Ag3 0.0336(2) 0.0394(2) 0.0455(3) 0.0090(2) 0.01159(19) 0.00533(18)
Ag4 0.0317(2) 0.0345(2) 0.0307(2) -0.00024(17) 0.00601(16) 0.00600(17)
Ag5 0.0258(2) 0.0270(2) 0.02400(19) 0.00381(15) 0.00379(14) 0.00582(15)
C1 0.028(3) 0.015(2) 0.025(3) 0.0013(19) 0.006(2) 0.0024(19)
C2 0.022(2) 0.021(2) 0.022(2) 0.0020(19) 0.0058(18) -0.0001(19)
C3 0.028(3) 0.024(2) 0.019(2) 0.0027(19) 0.0068(19) -0.007(2)
C4 0.046(3) 0.024(3) 0.027(3) 0.006(2) 0.010(2) 0.006(2)
C5 0.054(4) 0.026(3) 0.032(3) 0.002(2) 0.022(3) 0.008(2)
C6 0.042(3) 0.032(3) 0.021(3) 0.000(2) 0.012(2) -0.002(2)
C7 0.029(3) 0.031(3) 0.023(2) 0.005(2) 0.011(2) 0.001(2)
C8 0.028(3) 0.028(3) 0.026(3) 0.003(2) 0.012(2) 0.003(2)
C9 0.030(3) 0.059(4) 0.028(3) 0.013(3) 0.014(2) 0.013(3)
C10 0.034(3) 0.055(4) 0.029(3) 0.017(3) 0.012(2) 0.018(3)
C11 0.036(3) 0.027(3) 0.024(3) 0.009(2) 0.011(2) 0.007(2)
C12 0.042(3) 0.032(3) 0.021(3) 0.006(2) 0.006(2) -0.008(2)
C13 0.038(3) 0.044(3) 0.028(3) 0.008(2) 0.000(2) -0.010(3)
C14 0.032(3) 0.034(3) 0.030(3) 0.005(2) 0.008(2) -0.008(2)
C15 0.037(3) 0.018(2) 0.022(2) 0.0027(19) 0.010(2) -0.002(2)
C16 0.032(3) 0.030(3) 0.026(3) 0.008(2) 0.007(2) 0.008(2)
C17 0.031(3) 0.019(2) 0.024(3) 0.0002(19) 0.008(2) -0.0003(19)
C18 0.029(3) 0.018(2) 0.023(2) -0.0021(19) 0.005(2) 0.0013(19)
O1 0.088(4) 0.036(2) 0.026(2) 0.0011(18) 0.026(2) -0.009(2)
O2 0.067(3) 0.038(2) 0.0216(19) -0.0003(17) 0.0144(18) -0.006(2)
C19 0.035(3) 0.039(3) 0.019(3) -0.004(2) 0.008(2) -0.009(2)
C20 0.072(5) 0.044(4) 0.023(3) -0.001(3) 0.018(3) -0.018(3)
F1 0.119(4) 0.097(4) 0.026(2) 0.014(2) 0.008(2) 0.006(3)
F2 0.221(7) 0.074(3) 0.035(2) -0.026(2) 0.055(3) -0.067(4)
F3 0.069(3) 0.136(5) 0.055(3) -0.007(3) 0.042(2) -0.019(3)
O3 0.071(3) 0.023(2) 0.048(2) 0.0064(18) 0.037(2) 0.0084(19)
O4 0.036(2) 0.0228(18) 0.038(2) 0.0032(15) 0.0180(16) 0.0021(15)
C21 0.034(3) 0.026(3) 0.023(3) 0.003(2) 0.012(2) -0.001(2)
C22 0.058(4) 0.024(3) 0.051(4) 0.006(3) 0.037(3) 0.002(3)
F4 0.101(5) 0.110(5) 0.345(13) -0.109(7) 0.151(7) -0.052(4)
F5 0.109(4) 0.072(3) 0.174(6) 0.047(4) 0.107(4) 0.046(3)
F6 0.154(7) 0.303(12) 0.060(4) 0.000(5) 0.054(4) 0.120(8)
O5 0.122(5) 0.039(3) 0.046(3) 0.008(2) -0.013(3) -0.008(3)
O6 0.039(2) 0.037(2) 0.034(2) 0.0053(17) -0.0038(17) -0.0013(17)
C23 0.037(3) 0.037(3) 0.026(3) 0.004(2) 0.005(2) -0.002(2)
C24 0.048(4) 0.050(4) 0.032(3) 0.004(3) -0.003(3) -0.003(3)
F7 0.154(5) 0.071(3) 0.046(3) -0.003(2) -0.013(3) -0.048(3)
F8 0.061(3) 0.170(6) 0.044(2) -0.033(3) 0.011(2) -0.009(3)
F9 0.083(3) 0.093(4) 0.066(3) -0.009(3) -0.039(3) 0.026(3)
O7 0.030(2) 0.038(2) 0.042(2) 0.0129(18) 0.0118(17) 0.0081(17)
O8 0.044(2) 0.035(2) 0.050(3) 0.0113(19) 0.021(2) 0.0095(18)
C25 0.026(3) 0.032(3) 0.031(3) 0.008(2) 0.003(2) 0.001(2)
C26 0.035(3) 0.046(4) 0.037(3) 0.012(3) 0.010(2) 0.007(3)
F10 0.064(3) 0.106(4) 0.048(2) 0.036(2) 0.022(2) 0.027(3)
F11 0.034(2) 0.101(3) 0.068(3) 0.006(2) 0.0181(19) -0.014(2)
F12 0.092(3) 0.056(3) 0.068(3) -0.006(2) 0.044(3) 0.014(2)
O9 0.030(2) 0.037(2) 0.0253(19) 0.0038(16) 0.0005(15) 0.0027(16)
O10 0.051(3) 0.073(3) 0.035(2) -0.001(2) 0.0013(19) 0.036(2)
C27 0.025(3) 0.050(4) 0.026(3) 0.010(3) 0.005(2) 0.006(2)
C28 0.030(3) 0.077(5) 0.041(4) 0.024(3) -0.002(3) -0.003(3)
F13 0.061(3) 0.107(4) 0.092(4) 0.011(3) -0.036(3) 0.028(3)
F14 0.081(4) 0.285(9) 0.052(3) 0.085(4) -0.034(3) -0.104(5)
F15 0.082(3) 0.095(4) 0.044(2) -0.008(2) -0.019(2) 0.003(3)
N1 0.046(3) 0.037(3) 0.038(3) -0.005(2) 0.010(2) -0.004(2)
C29 0.039(3) 0.030(3) 0.035(3) -0.007(2) 0.006(2) 0.004(2)
C30 0.074(5) 0.060(4) 0.031(3) -0.003(3) 0.000(3) 0.009(4)
O1W 0.059(3) 0.086(4) 0.104(5) 0.058(4) 0.036(3) 0.029(3)
O2W 0.039(2) 0.032(2) 0.043(2) -0.0007(17) 0.0064(18) -0.0029(17)
Ag6 0.0443(2) 0.0259(2) 0.01727(18) 0.00104(14) 0.00990(16) -0.00393(16)
Ag7 0.0443(3) 0.0245(2) 0.0348(2) 0.00120(17) 0.00932(18) -0.00557(17)

loop_
_atom_type_symbol
_atom_type_description
_atom_type_scat_dispersion_real
_atom_type_scat_dispersion_imag
_atom_type_scat_source
C C 0.0033 0.0016 'International Tables Vol C Tables 4.2.6.8 and 6.1.1.4'
H H 0.0000 0.0000 'International Tables Vol C Tables 4.2.6.8 and 6.1.1.4'
N N 0.0061 0.0033 'International Tables Vol C Tables 4.2.6.8 and 6.1.1.4'
O O 0.0106 0.0060 'International Tables Vol C Tables 4.2.6.8 and 6.1.1.4'
F F 0.0171 0.0103 'International Tables Vol C Tables 4.2.6.8 and 6.1.1.4'
Ag Ag -0.8971 1.1015 'International Tables Vol C Tables 4.2.6.8 and 6.1.1.4'

loop_
_geom_angle_atom_site_label_1
_geom_angle_atom_site_label_2
_geom_angle_atom_site_label_3
_geom_angle
_geom_angle_site_symmetry_1
_geom_angle_site_symmetry_3
C1 Ag1 O1 175.7(2) . .
C1 Ag1 Ag2 53.83(13) . .
O1 Ag1 Ag2 125.21(11) . .
C1 Ag1 Ag5 56.31(13) . .
O1 Ag1 Ag5 121.11(13) . .
Ag2 Ag1 Ag5 97.222(16) . .
C1 Ag1 Ag3 55.17(14) . .
O1 Ag1 Ag3 128.83(14) . .
Ag2 Ag1 Ag3 64.585(15) . .
Ag5 Ag1 Ag3 104.280(16) . .
C1 Ag1 Ag6 102.03(13) . 3_866
O1 Ag1 Ag6 78.47(11) . 3_866
Ag2 Ag1 Ag6 155.431(17) . 3_866
Ag5 Ag1 Ag6 61.014(13) . 3_866
Ag3 Ag1 Ag6 107.527(17) . 3_866
C1 Ag1 Ag4 55.26(13) . .
O1 Ag1 Ag4 127.34(12) . .
Ag2 Ag1 Ag4 104.669(16) . .
Ag5 Ag1 Ag4 60.373(13) . .
Ag3 Ag1 Ag4 56.739(13) . .
Ag6 Ag1 Ag4 55.968(12) 3_866 .
O10 Ag2 O3 95.90(18) 2_746 .
O10 Ag2 C1 112.32(17) 2_746 .
O3 Ag2 C1 98.92(15) . .
O10 Ag2 C18 107.24(16) 2_746 4_566
O3 Ag2 C18 122.94(16) . 4_566
C1 Ag2 C18 117.57(16) . 4_566
O10 Ag2 Ag6 141.95(11) 2_746 4_566
O3 Ag2 Ag6 83.04(13) . 4_566
C1 Ag2 Ag6 105.36(12) . 4_566
C18 Ag2 Ag6 47.31(11) 4_566 4_566
O10 Ag2 Ag1 81.83(13) 2_746 .
O3 Ag2 Ag1 137.30(11) . .
C1 Ag2 Ag1 45.76(12) . .
C18 Ag2 Ag1 97.91(11) 4_566 .
Ag6 Ag2 Ag1 123.791(19) 4_566 .
O10 Ag2 Ag5 79.16(11) 2_746 2_746
O3 Ag2 Ag5 79.47(10) . 2_746
C1 Ag2 Ag5 168.52(12) . 2_746
C18 Ag2 Ag5 56.07(11) 4_566 2_746
Ag6 Ag2 Ag5 63.193(14) 4_566 2_746
Ag1 Ag2 Ag5 140.255(18) . 2_746
O10 Ag2 Ag3 67.25(11) 2_746 .
O3 Ag2 Ag3 80.69(12) . .
C1 Ag2 Ag3 51.16(12) . .
C18 Ag2 Ag3 156.37(12) 4_566 .
Ag6 Ag2 Ag3 148.170(19) 4_566 .
Ag1 Ag2 Ag3 58.977(14) . .
Ag5 Ag2 Ag3 138.641(19) 2_746 .
O1W Ag3 O5 92.0(2) . .
O1W Ag3 O7 89.56(16) . .
O5 Ag3 O7 120.27(19) . .
O1W Ag3 C1 142.9(2) . .
O5 Ag3 C1 110.35(19) . .
O7 Ag3 C1 102.89(15) . .
O1W Ag3 Ag4 158.74(15) . .
O5 Ag3 Ag4 81.76(12) . .
O7 Ag3 Ag4 76.38(9) . .
C1 Ag3 Ag4 57.36(11) . .
O1W Ag3 Ag1 131.46(13) . .
O5 Ag3 Ag1 68.91(16) . .
O7 Ag3 Ag1 138.86(9) . .
C1 Ag3 Ag1 44.20(11) . .
Ag4 Ag3 Ag1 64.986(14) . .
O1W Ag3 Ag2 96.40(16) . .
O5 Ag3 Ag2 112.87(16) . .
O7 Ag3 Ag2 126.24(11) . .
C1 Ag3 Ag2 48.19(11) . .
Ag4 Ag3 Ag2 104.760(18) . .
Ag1 Ag3 Ag2 56.438(14) . .
O8 Ag4 O6 111.67(16) . .
O8 Ag4 C18 119.26(15) . 3_866
O6 Ag4 C18 96.96(15) . 3_866
O8 Ag4 C1 109.14(15) . .
O6 Ag4 C1 113.95(14) . .
C18 Ag4 C1 105.51(16) 3_866 .
O8 Ag4 Ag3 86.86(10) . .
O6 Ag4 Ag3 80.37(10) . .
C18 Ag4 Ag3 152.15(12) 3_866 .
C1 Ag4 Ag3 52.67(11) . .
O8 Ag4 Ag6 156.08(11) . 3_866
O6 Ag4 Ag6 61.44(10) . 3_866
C18 Ag4 Ag6 45.38(11) 3_866 3_866
C1 Ag4 Ag6 94.03(10) . 3_866
Ag3 Ag4 Ag6 112.797(18) . 3_866
O8 Ag4 Ag5 130.45(12) . .
O6 Ag4 Ag5 117.86(10) . .
C18 Ag4 Ag5 54.58(11) 3_866 .
C1 Ag4 Ag5 50.97(11) . .
Ag3 Ag4 Ag5 101.992(17) . .
Ag6 Ag4 Ag5 60.970(14) 3_866 .
O8 Ag4 Ag1 143.07(10) . .
O6 Ag4 Ag1 76.64(10) . .
C18 Ag4 Ag1 94.02(11) 3_866 .
C1 Ag4 Ag1 41.22(10) . .
Ag3 Ag4 Ag1 58.275(14) . .
Ag6 Ag4 Ag1 60.275(13) 3_866 .
Ag5 Ag4 Ag1 55.962(13) . .
O9 Ag5 O4 100.98(14) . 2_756
O9 Ag5 C1 126.27(15) . .
O4 Ag5 C1 105.37(14) 2_756 .
O9 Ag5 C18 96.61(15) . 3_866
O4 Ag5 C18 124.19(14) 2_756 3_866
C1 Ag5 C18 105.46(16) . 3_866
O9 Ag5 Ag1 165.67(10) . .
O4 Ag5 Ag1 74.93(10) 2_756 .
C1 Ag5 Ag1 44.75(11) . .
C18 Ag5 Ag1 96.97(11) 3_866 .
O9 Ag5 Ag2 80.36(10) . 2_756
O4 Ag5 Ag2 81.37(9) 2_756 2_756
C1 Ag5 Ag2 148.92(12) . 2_756
C18 Ag5 Ag2 50.15(11) 3_866 2_756
Ag1 Ag5 Ag2 112.072(17) . 2_756
O9 Ag5 Ag6 132.46(10) . 3_866
O4 Ag5 Ag6 89.38(9) 2_756 3_866
C1 Ag5 Ag6 94.03(11) . 3_866
C18 Ag5 Ag6 43.26(10) 3_866 3_866
Ag1 Ag5 Ag6 61.731(13) . 3_866
Ag2 Ag5 Ag6 55.281(14) 2_756 3_866
O9 Ag5 Ag4 123.24(10) . .
O4 Ag5 Ag4 135.30(10) 2_756 .
C1 Ag5 Ag4 55.04(11) . .
C18 Ag5 Ag4 50.46(11) 3_866 .
Ag1 Ag5 Ag4 63.666(13) . .
Ag2 Ag5 Ag4 98.565(16) 2_756 .
Ag6 Ag5 Ag4 57.154(13) 3_866 .
C2 C1 Ag1 166.0(4) . .
C2 C1 Ag2 112.0(4) . .
Ag1 C1 Ag2 80.40(16) . .
C2 C1 Ag3 107.0(4) . .
Ag1 C1 Ag3 80.63(16) . .
Ag2 C1 Ag3 80.65(15) . .
C2 C1 Ag5 88.0(3) . .
Ag1 C1 Ag5 78.95(15) . .
Ag2 C1 Ag5 128.4(2) . .
Ag3 C1 Ag5 140.1(2) . .
C2 C1 Ag4 88.1(3) . .
Ag1 C1 Ag4 83.52(16) . .
Ag2 C1 Ag4 148.4(2) . .
Ag3 C1 Ag4 69.97(13) . .
Ag5 C1 Ag4 73.99(12) . .
C1 C2 C3 174.9(5) . .
C8 C3 C4 119.7(4) . .
C8 C3 C2 121.3(5) . .
C4 C3 C2 118.9(4) . .
C5 C4 C3 118.9(5) . .
C5 C4 H4A 120.5 . .
C3 C4 H4A 120.5 . .
C4 C5 C6 121.2(5) . .
C4 C5 H5A 119.4 . .
C6 C5 H5A 119.4 . .
C5 C6 C7 120.6(5) . .
C5 C6 H6A 119.7 . .
C7 C6 H6A 119.7 . .
C8 C7 C6 118.4(5) . .
C8 C7 C9 119.7(5) . .
C6 C7 C9 121.8(5) . .
C7 C8 C3 121.1(5) . .
C7 C8 H8A 119.5 . .
C3 C8 H8A 119.5 . .
C10 C9 C7 129.0(5) . .
C10 C9 H9A 115.5 . .
C7 C9 H9A 115.5 . .
C9 C10 C11 130.4(5) . .
C9 C10 H10A 114.8 . .
C11 C10 H10A 114.8 . .
C16 C11 C12 118.3(5) . .
C16 C11 C10 118.9(5) . .
C12 C11 C10 122.6(5) . .
C13 C12 C11 121.2(5) . .
C13 C12 H12A 119.4 . .
C11 C12 H12A 119.4 . .
C12 C13 C14 120.0(5) . .
C12 C13 H13A 120.0 . .
C14 C13 H13A 120.0 . .
C13 C14 C15 119.9(5) . .
C13 C14 H14A 120.1 . .
C15 C14 H14A 120.1 . .
C14 C15 C16 119.8(5) . .
C14 C15 C17 118.1(5) . .
C16 C15 C17 122.0(5) . .
C11 C16 C15 120.6(5) . .
C11 C16 H16A 119.7 . .
C15 C16 H16A 119.7 . .
C18 C17 C15 171.2(5) . .
C18 C17 Ag7 66.3(3) . .
C15 C17 Ag7 120.3(3) . .
C17 C18 Ag6 164.3(4) . .
C17 C18 Ag7 85.6(3) . .
Ag6 C18 Ag7 82.99(16) . .
C17 C18 Ag2 116.7(4) . 4_665
Ag6 C18 Ag2 76.46(15) . 4_665
Ag7 C18 Ag2 102.44(17) . 4_665
C17 C18 Ag4 92.6(3) . 3_866
Ag6 C18 Ag4 79.19(15) . 3_866
Ag7 C18 Ag4 101.62(18) . 3_866
Ag2 C18 Ag4 143.1(2) 4_665 3_866
C17 C18 Ag5 111.2(4) . 3_866
Ag6 C18 Ag5 79.83(15) . 3_866
Ag7 C18 Ag5 162.8(2) . 3_866
Ag2 C18 Ag5 73.77(14) 4_665 3_866
Ag4 C18 Ag5 74.96(13) 3_866 3_866
C19 O1 Ag1 126.9(4) . .
C19 O2 Ag6 125.6(3) . 3_866
O2 C19 O1 130.0(5) . .
O2 C19 C20 115.3(5) . .
O1 C19 C20 114.7(5) . .
F3 C20 F2 107.7(7) . .
F3 C20 F1 107.0(6) . .
F2 C20 F1 106.9(6) . .
F3 C20 C19 110.5(5) . .
F2 C20 C19 112.5(5) . .
F1 C20 C19 111.9(6) . .
C21 O3 Ag2 126.2(3) . .
C21 O4 Ag7 134.8(3) . 3_856
C21 O4 Ag5 121.9(3) . 2_746
Ag7 O4 Ag5 101.65(13) 3_856 2_746
O3 C21 O4 128.7(5) . .
O3 C21 C22 114.7(4) . .
O4 C21 C22 116.6(4) . .
F4 C22 F6 102.6(8) . .
F4 C22 F5 109.7(8) . .
F6 C22 F5 103.5(7) . .
F4 C22 C21 114.1(5) . .
F6 C22 C21 110.9(6) . .
F5 C22 C21 114.8(5) . .
C23 O5 Ag3 122.3(4) . .
C23 O6 Ag4 123.9(4) . .
O5 C23 O6 128.9(6) . .
O5 C23 C24 115.3(5) . .
O6 C23 C24 115.8(5) . .
F9 C24 F8 107.3(6) . .
F9 C24 F7 104.9(6) . .
F8 C24 F7 107.8(6) . .
F9 C24 C23 114.5(6) . .
F8 C24 C23 109.8(5) . .
F7 C24 C23 112.2(5) . .
C25 O7 Ag3 126.8(3) . .
C25 O8 Ag4 119.9(3) . .
O8 C25 O7 130.0(5) . .
O8 C25 C26 114.6(5) . .
O7 C25 C26 115.4(5) . .
F10 C26 F12 107.7(5) . .
F10 C26 F11 107.7(5) . .
F12 C26 F11 106.1(5) . .
F10 C26 C25 113.0(5) . .
F12 C26 C25 113.2(5) . .
F11 C26 C25 108.7(5) . .
C27 O9 Ag5 123.5(4) . .
C27 O10 Ag2 123.0(4) . 2_756
O9 C27 O10 130.2(5) . .
O9 C27 C28 113.9(5) . .
O10 C27 C28 115.8(5) . .
F13 C28 F14 108.8(7) . .
F13 C28 F15 104.0(6) . .
F14 C28 F15 108.1(7) . .
F13 C28 C27 113.0(6) . .
F14 C28 C27 109.8(5) . .
F15 C28 C27 112.9(5) . .
C29 N1 Ag7 167.9(5) . .
N1 C29 C30 178.5(7) . .
C29 C30 H30A 109.5 . .
C29 C30 H30B 109.5 . .
H30A C30 H30B 109.5 . .
C29 C30 H30C 109.5 . .
H30A C30 H30C 109.5 . .
H30B C30 H30C 109.5 . .
Ag3 O1W H1WA 109.4 . .
Ag3 O1W H1WB 109.5 . .
H1WA O1W H1WB 109.8 . .
Ag7 O2W H2WA 109.4 . .
Ag7 O2W H2WB 109.6 . .
H2WA O2W H2WB 109.8 . .
C18 Ag6 O2 171.57(18) . 3_866
C18 Ag6 Ag2 56.23(13) . 4_665
O2 Ag6 Ag2 115.34(13) 3_866 4_665
C18 Ag6 Ag4 55.42(13) . 3_866
O2 Ag6 Ag4 132.08(12) 3_866 3_866
Ag2 Ag6 Ag4 106.811(17) 4_665 3_866
C18 Ag6 Ag7 52.38(13) . .
O2 Ag6 Ag7 128.97(11) 3_866 .
Ag2 Ag6 Ag7 80.051(16) 4_665 .
Ag4 Ag6 Ag7 78.673(16) 3_866 .
C18 Ag6 Ag5 56.90(13) . 3_866
O2 Ag6 Ag5 120.94(11) 3_866 3_866
Ag2 Ag6 Ag5 61.525(14) 4_665 3_866
Ag4 Ag6 Ag5 61.875(14) 3_866 3_866
Ag7 Ag6 Ag5 109.282(16) . 3_866
C18 Ag6 Ag1 104.41(13) . 3_866
O2 Ag6 Ag1 78.78(11) 3_866 3_866
Ag2 Ag6 Ag1 113.664(17) 4_665 3_866
Ag4 Ag6 Ag1 63.758(14) 3_866 3_866
Ag7 Ag6 Ag1 142.187(18) . 3_866
Ag5 Ag6 Ag1 57.255(12) 3_866 3_866
N1 Ag7 O4 96.81(15) . 3_856
N1 Ag7 C18 107.06(17) . .
O4 Ag7 C18 124.29(15) 3_856 .
N1 Ag7 O2W 97.73(16) . .
O4 Ag7 O2W 123.05(13) 3_856 .
C18 Ag7 O2W 102.96(15) . .
N1 Ag7 C17 134.90(16) . .
O4 Ag7 C17 108.84(14) 3_856 .
C18 Ag7 C17 28.02(16) . .
O2W Ag7 C17 98.28(15) . .
N1 Ag7 Ag6 64.20(12) . .
O4 Ag7 Ag6 138.99(9) 3_856 .
C18 Ag7 Ag6 44.63(11) . .
O2W Ag7 Ag6 96.36(10) . .
C17 Ag7 Ag6 72.30(11) . .

loop_
_geom_bond_atom_site_label_1
_geom_bond_atom_site_label_2
_geom_bond_distance
_geom_bond_site_symmetry_2
Ag1 C1 2.098(5) .
Ag1 O1 2.112(4) .
Ag1 Ag2 2.8873(6) .
Ag1 Ag5 2.9251(5) .
Ag1 Ag3 2.9693(6) .
Ag1 Ag6 3.0630(6) 3_866
Ag1 Ag4 3.1635(6) .
Ag2 O10 2.295(4) 2_746
Ag2 O3 2.333(4) .
Ag2 C1 2.364(5) .
Ag2 C18 2.396(5) 4_566
Ag2 Ag6 2.8015(6) 4_566
Ag2 Ag5 2.9960(6) 2_746
Ag2 Ag3 3.1297(6) .
Ag3 O1W 2.300(5) .
Ag3 O5 2.354(5) .
Ag3 O7 2.359(4) .
Ag3 C1 2.471(5) .
Ag3 Ag4 2.9191(6) .
Ag4 O8 2.235(4) .
Ag4 O6 2.370(4) .
Ag4 C18 2.450(5) 3_866
Ag4 C1 2.616(5) .
Ag4 Ag6 2.9230(6) 3_866
Ag4 Ag5 3.0684(6) .
Ag5 O9 2.259(3) .
Ag5 O4 2.372(4) 2_756
Ag5 C1 2.480(5) .
Ag5 C18 2.589(5) 3_866
Ag5 Ag2 2.9960(6) 2_756
Ag5 Ag6 3.0421(6) 3_866
C1 C2 1.222(7) .
C2 C3 1.447(7) .
C3 C8 1.397(7) .
C3 C4 1.401(7) .
C4 C5 1.380(7) .
C4 H4A 0.9500 .
C5 C6 1.385(8) .
C5 H5A 0.9500 .
C6 C7 1.393(7) .
C6 H6A 0.9500 .
C7 C8 1.393(7) .
C7 C9 1.487(7) .
C8 H8A 0.9500 .
C9 C10 1.337(8) .
C9 H9A 0.9500 .
C10 C11 1.463(8) .
C10 H10A 0.9500 .
C11 C16 1.395(7) .
C11 C12 1.400(8) .
C12 C13 1.384(8) .
C12 H12A 0.9500 .
C13 C14 1.387(8) .
C13 H13A 0.9500 .
C14 C15 1.391(8) .
C14 H14A 0.9500 .
C15 C16 1.402(7) .
C15 C17 1.448(7) .
C16 H16A 0.9500 .
C17 C18 1.225(7) .
C17 Ag7 2.599(5) .
C18 Ag6 2.118(5) .
C18 Ag7 2.388(5) .
C18 Ag2 2.396(5) 4_665
C18 Ag4 2.450(5) 3_866
C18 Ag5 2.589(5) 3_866
O1 C19 1.234(7) .
O2 C19 1.226(7) .
O2 Ag6 2.131(4) 3_866
C19 C20 1.543(7) .
C20 F3 1.301(8) .
C20 F2 1.309(7) .
C20 F1 1.316(8) .
O3 C21 1.224(6) .
O4 C21 1.257(6) .
O4 Ag7 2.341(3) 3_856
O4 Ag5 2.372(3) 2_746
C21 C22 1.543(7) .
C22 F4 1.234(8) .
C22 F6 1.263(9) .
C22 F5 1.284(7) .
O5 C23 1.228(7) .
O6 C23 1.233(7) .
C23 C24 1.538(8) .
C24 F9 1.298(8) .
C24 F8 1.317(8) .
C24 F7 1.319(8) .
O7 C25 1.249(6) .
O8 C25 1.226(7) .
C25 C26 1.544(8) .
C26 F10 1.314(7) .
C26 F12 1.315(7) .
C26 F11 1.340(7) .
O9 C27 1.234(7) .
O10 C27 1.235(7) .
O10 Ag2 2.295(4) 2_756
C27 C28 1.542(8) .
C28 F13 1.296(8) .
C28 F14 1.296(8) .
C28 F15 1.336(9) .
N1 C29 1.127(7) .
N1 Ag7 2.303(5) .
C29 C30 1.462(8) .
C30 H30A 0.9800 .
C30 H30B 0.9800 .
C30 H30C 0.9800 .
O1W H1WA 0.8501 .
O1W H1WB 0.8500 .
O2W Ag7 2.419(4) .
O2W H2WA 0.8500 .
O2W H2WB 0.8497 .
Ag6 O2 2.131(4) 3_866
Ag6 Ag2 2.8015(6) 4_665
Ag6 Ag4 2.9230(6) 3_866
Ag6 Ag7 2.9923(6) .
Ag6 Ag5 3.0420(6) 3_866
Ag6 Ag1 3.0629(6) 3_866
Ag7 O4 2.341(3) 3_856

loop_
_geom_torsion_atom_site_label_1
_geom_torsion_atom_site_label_2
_geom_torsion_atom_site_label_3
_geom_torsion_atom_site_label_4
_geom_torsion
_geom_torsion_site_symmetry_1
_geom_torsion_site_symmetry_4
C1 Ag1 Ag2 O10 132.5(2) . 2_746
O1 Ag1 Ag2 O10 -52.6(2) . 2_746
Ag5 Ag1 Ag2 O10 170.73(11) . 2_746
Ag3 Ag1 Ag2 O10 68.31(11) . 2_746
Ag6 Ag1 Ag2 O10 144.58(12) 3_866 2_746
Ag4 Ag1 Ag2 O10 109.55(11) . 2_746
C1 Ag1 Ag2 O3 42.6(2) . .
O1 Ag1 Ag2 O3 -142.5(2) . .
Ag5 Ag1 Ag2 O3 80.87(18) . .
Ag3 Ag1 Ag2 O3 -21.55(18) . .
Ag6 Ag1 Ag2 O3 54.72(18) 3_866 .
Ag4 Ag1 Ag2 O3 19.68(18) . .
O1 Ag1 Ag2 C1 174.9(2) . .
Ag5 Ag1 Ag2 C1 38.26(17) . .
Ag3 Ag1 Ag2 C1 -64.16(17) . .
Ag6 Ag1 Ag2 C1 12.11(17) 3_866 .
Ag4 Ag1 Ag2 C1 -22.93(17) . .
C1 Ag1 Ag2 C18 -121.1(2) . 4_566
O1 Ag1 Ag2 C18 53.8(2) . 4_566
Ag5 Ag1 Ag2 C18 -82.87(11) . 4_566
Ag3 Ag1 Ag2 C18 174.71(12) . 4_566
Ag6 Ag1 Ag2 C18 -109.02(12) 3_866 4_566
Ag4 Ag1 Ag2 C18 -144.06(11) . 4_566
C1 Ag1 Ag2 Ag6 -78.07(17) . 4_566
O1 Ag1 Ag2 Ag6 96.82(18) . 4_566
Ag5 Ag1 Ag2 Ag6 -39.81(2) . 4_566
Ag3 Ag1 Ag2 Ag6 -142.23(2) . 4_566
Ag6 Ag1 Ag2 Ag6 -65.96(5) 3_866 4_566
Ag4 Ag1 Ag2 Ag6 -101.00(2) . 4_566
C1 Ag1 Ag2 Ag5 -165.55(17) . 2_746
O1 Ag1 Ag2 Ag5 9.33(18) . 2_746
Ag5 Ag1 Ag2 Ag5 -127.29(3) . 2_746
Ag3 Ag1 Ag2 Ag5 130.29(3) . 2_746
Ag6 Ag1 Ag2 Ag5 -153.44(4) 3_866 2_746
Ag4 Ag1 Ag2 Ag5 171.52(3) . 2_746
C1 Ag1 Ag2 Ag3 64.16(17) . .
O1 Ag1 Ag2 Ag3 -120.95(18) . .
Ag5 Ag1 Ag2 Ag3 102.420(17) . .
Ag6 Ag1 Ag2 Ag3 76.27(5) 3_866 .
Ag4 Ag1 Ag2 Ag3 41.231(16) . .
C1 Ag1 Ag3 O1W -128.2(3) . .
O1 Ag1 Ag3 O1W 50.0(3) . .
Ag2 Ag1 Ag3 O1W -65.9(3) . .
Ag5 Ag1 Ag3 O1W -157.2(3) . .
Ag6 Ag1 Ag3 O1W 139.1(3) 3_866 .
Ag4 Ag1 Ag3 O1W 163.7(3) . .
C1 Ag1 Ag3 O5 158.6(2) . .
O1 Ag1 Ag3 O5 -23.19(19) . .
Ag2 Ag1 Ag3 O5 -139.09(13) . .
Ag5 Ag1 Ag3 O5 129.61(13) . .
Ag6 Ag1 Ag3 O5 65.97(13) 3_866 .
Ag4 Ag1 Ag3 O5 90.59(13) . .
C1 Ag1 Ag3 O7 46.3(2) . .
O1 Ag1 Ag3 O7 -135.5(2) . .
Ag2 Ag1 Ag3 O7 108.59(16) . .
Ag5 Ag1 Ag3 O7 17.29(16) . .
Ag6 Ag1 Ag3 O7 -46.34(16) 3_866 .
Ag4 Ag1 Ag3 O7 -21.72(16) . .
O1 Ag1 Ag3 C1 178.2(2) . .
Ag2 Ag1 Ag3 C1 62.27(16) . .
Ag5 Ag1 Ag3 C1 -29.03(16) . .
Ag6 Ag1 Ag3 C1 -92.67(16) 3_866 .
Ag4 Ag1 Ag3 C1 -68.04(16) . .
C1 Ag1 Ag3 Ag4 68.04(15) . .
O1 Ag1 Ag3 Ag4 -113.78(15) . .
Ag2 Ag1 Ag3 Ag4 130.312(18) . .
Ag5 Ag1 Ag3 Ag4 39.013(16) . .
Ag6 Ag1 Ag3 Ag4 -24.627(16) 3_866 .
C1 Ag1 Ag3 Ag2 -62.27(15) . .
O1 Ag1 Ag3 Ag2 115.91(15) . .
Ag5 Ag1 Ag3 Ag2 -91.300(17) . .
Ag6 Ag1 Ag3 Ag2 -154.939(18) 3_866 .
Ag4 Ag1 Ag3 Ag2 -130.312(18) . .
O10 Ag2 Ag3 O1W 42.3(2) 2_746 .
O3 Ag2 Ag3 O1W -58.1(2) . .
C1 Ag2 Ag3 O1W -167.6(2) . .
C18 Ag2 Ag3 O1W 123.3(3) 4_566 .
Ag6 Ag2 Ag3 O1W -118.35(17) 4_566 .
Ag1 Ag2 Ag3 O1W 136.48(17) . .
Ag5 Ag2 Ag3 O1W 4.05(17) 2_746 .
O10 Ag2 Ag3 O5 -52.6(2) 2_746 .
O3 Ag2 Ag3 O5 -153.09(18) . .
C1 Ag2 Ag3 O5 97.4(2) . .
C18 Ag2 Ag3 O5 28.4(3) 4_566 .
Ag6 Ag2 Ag3 O5 146.71(14) 4_566 .
Ag1 Ag2 Ag3 O5 41.54(14) . .
Ag5 Ag2 Ag3 O5 -90.89(14) 2_746 .
O10 Ag2 Ag3 O7 136.49(18) 2_746 .
O3 Ag2 Ag3 O7 36.02(16) . .
C1 Ag2 Ag3 O7 -73.48(19) . .
C18 Ag2 Ag3 O7 -142.5(3) 4_566 .
Ag6 Ag2 Ag3 O7 -24.19(12) 4_566 .
Ag1 Ag2 Ag3 O7 -129.36(11) . .
Ag5 Ag2 Ag3 O7 98.21(12) 2_746 .
O10 Ag2 Ag3 C1 -150.0(2) 2_746 .
O3 Ag2 Ag3 C1 109.49(18) . .
C18 Ag2 Ag3 C1 -69.0(3) 4_566 .
Ag6 Ag2 Ag3 C1 49.29(15) 4_566 .
Ag1 Ag2 Ag3 C1 -55.88(15) . .
Ag5 Ag2 Ag3 C1 171.69(15) 2_746 .
O10 Ag2 Ag3 Ag4 -139.76(15) 2_746 .
O3 Ag2 Ag3 Ag4 119.77(11) . .
C1 Ag2 Ag3 Ag4 10.27(15) . .
C18 Ag2 Ag3 Ag4 -58.8(3) 4_566 .
Ag6 Ag2 Ag3 Ag4 59.56(4) 4_566 .
Ag1 Ag2 Ag3 Ag4 -45.610(16) . .
Ag5 Ag2 Ag3 Ag4 -178.04(2) 2_746 .
O10 Ag2 Ag3 Ag1 -94.15(15) 2_746 .
O3 Ag2 Ag3 Ag1 165.38(11) . .
C1 Ag2 Ag3 Ag1 55.88(15) . .
C18 Ag2 Ag3 Ag1 -13.2(3) 4_566 .
Ag6 Ag2 Ag3 Ag1 105.17(4) 4_566 .
Ag5 Ag2 Ag3 Ag1 -132.43(3) 2_746 .
O1W Ag3 Ag4 O8 48.1(5) . .
O5 Ag3 Ag4 O8 122.3(2) . .
O7 Ag3 Ag4 O8 -1.72(16) . .
C1 Ag3 Ag4 O8 -117.05(18) . .
Ag1 Ag3 Ag4 O8 -167.21(12) . .
Ag2 Ag3 Ag4 O8 -126.14(12) . .
O1W Ag3 Ag4 O6 -64.5(5) . .
O5 Ag3 Ag4 O6 9.66(19) . .
O7 Ag3 Ag4 O6 -114.33(15) . .
C1 Ag3 Ag4 O6 130.33(17) . .
Ag1 Ag3 Ag4 O6 80.17(10) . .
Ag2 Ag3 Ag4 O6 121.25(10) . .
O1W Ag3 Ag4 C18 -151.2(5) . 3_866
O5 Ag3 Ag4 C18 -77.0(3) . 3_866
O7 Ag3 Ag4 C18 159.0(3) . 3_866
C1 Ag3 Ag4 C18 43.7(3) . 3_866
Ag1 Ag3 Ag4 C18 -6.5(2) . 3_866
Ag2 Ag3 Ag4 C18 34.6(2) . 3_866
O1W Ag3 Ag4 C1 165.2(5) . .
O5 Ag3 Ag4 C1 -120.7(2) . .
O7 Ag3 Ag4 C1 115.33(17) . .
Ag1 Ag3 Ag4 C1 -50.16(13) . .
Ag2 Ag3 Ag4 C1 -9.08(13) . .
O1W Ag3 Ag4 Ag6 -117.8(5) . 3_866
O5 Ag3 Ag4 Ag6 -43.66(16) . 3_866
O7 Ag3 Ag4 Ag6 -167.66(11) . 3_866
C1 Ag3 Ag4 Ag6 77.01(13) . 3_866
Ag1 Ag3 Ag4 Ag6 26.851(18) . 3_866
Ag2 Ag3 Ag4 Ag6 67.93(2) . 3_866
O1W Ag3 Ag4 Ag5 178.9(5) . .
O5 Ag3 Ag4 Ag5 -106.99(16) . .
O7 Ag3 Ag4 Ag5 129.01(11) . .
C1 Ag3 Ag4 Ag5 13.68(13) . .
Ag1 Ag3 Ag4 Ag5 -36.479(15) . .
Ag2 Ag3 Ag4 Ag5 4.60(2) . .
O1W Ag3 Ag4 Ag1 -144.7(5) . .
O5 Ag3 Ag4 Ag1 -70.51(16) . .
O7 Ag3 Ag4 Ag1 165.49(11) . .
C1 Ag3 Ag4 Ag1 50.16(13) . .
Ag2 Ag3 Ag4 Ag1 41.078(15) . .
C1 Ag1 Ag4 O8 -46.3(3) . .
O1 Ag1 Ag4 O8 137.9(3) . .
Ag2 Ag1 Ag4 O8 -23.8(2) . .
Ag5 Ag1 Ag4 O8 -113.8(2) . .
Ag3 Ag1 Ag4 O8 21.6(2) . .
Ag6 Ag1 Ag4 O8 172.9(2) 3_866 .
C1 Ag1 Ag4 O6 -154.73(19) . .
O1 Ag1 Ag4 O6 29.4(2) . .
Ag2 Ag1 Ag4 O6 -132.23(10) . .
Ag5 Ag1 Ag4 O6 137.74(10) . .
Ag3 Ag1 Ag4 O6 -86.83(10) . .
Ag6 Ag1 Ag4 O6 64.52(10) 3_866 .
C1 Ag1 Ag4 C18 109.1(2) . 3_866
O1 Ag1 Ag4 C18 -66.8(2) . 3_866
Ag2 Ag1 Ag4 C18 131.57(11) . 3_866
Ag5 Ag1 Ag4 C18 41.53(11) . 3_866
Ag3 Ag1 Ag4 C18 176.96(11) . 3_866
Ag6 Ag1 Ag4 C18 -31.69(11) 3_866 3_866
O1 Ag1 Ag4 C1 -175.8(2) . .
Ag2 Ag1 Ag4 C1 22.50(16) . .
Ag5 Ag1 Ag4 C1 -67.53(16) . .
Ag3 Ag1 Ag4 C1 67.90(16) . .
Ag6 Ag1 Ag4 C1 -140.75(16) 3_866 .
C1 Ag1 Ag4 Ag3 -67.90(16) . .
O1 Ag1 Ag4 Ag3 116.28(18) . .
Ag2 Ag1 Ag4 Ag3 -45.393(18) . .
Ag5 Ag1 Ag4 Ag3 -135.429(19) . .
Ag6 Ag1 Ag4 Ag3 151.348(19) 3_866 .
C1 Ag1 Ag4 Ag6 140.75(16) . 3_866
O1 Ag1 Ag4 Ag6 -35.07(18) . 3_866
Ag2 Ag1 Ag4 Ag6 163.26(2) . 3_866
Ag5 Ag1 Ag4 Ag6 73.223(15) . 3_866
Ag3 Ag1 Ag4 Ag6 -151.348(19) . 3_866
C1 Ag1 Ag4 Ag5 67.53(16) . .
O1 Ag1 Ag4 Ag5 -108.29(18) . .
Ag2 Ag1 Ag4 Ag5 90.036(18) . .
Ag3 Ag1 Ag4 Ag5 135.429(19) . .
Ag6 Ag1 Ag4 Ag5 -73.223(15) 3_866 .
C1 Ag1 Ag5 O9 56.3(4) . .
O1 Ag1 Ag5 O9 -119.6(4) . .
Ag2 Ag1 Ag5 O9 19.4(4) . .
Ag3 Ag1 Ag5 O9 85.0(4) . .
Ag6 Ag1 Ag5 O9 -172.7(4) 3_866 .
Ag4 Ag1 Ag5 O9 122.2(4) . .
C1 Ag1 Ag5 O4 131.43(18) . 2_756
O1 Ag1 Ag5 O4 -44.54(17) . 2_756
Ag2 Ag1 Ag5 O4 94.50(9) . 2_756
Ag3 Ag1 Ag5 O4 160.04(9) . 2_756
Ag6 Ag1 Ag5 O4 -97.59(9) 3_866 2_756
Ag4 Ag1 Ag5 O4 -162.69(9) . 2_756
O1 Ag1 Ag5 C1 -176.0(2) . .
Ag2 Ag1 Ag5 C1 -36.93(16) . .
Ag3 Ag1 Ag5 C1 28.61(16) . .
Ag6 Ag1 Ag5 C1 130.98(16) 3_866 .
Ag4 Ag1 Ag5 C1 65.87(16) . .
C1 Ag1 Ag5 C18 -104.97(19) . 3_866
O1 Ag1 Ag5 C18 79.06(18) . 3_866
Ag2 Ag1 Ag5 C18 -141.89(11) . 3_866
Ag3 Ag1 Ag5 C18 -76.36(11) . 3_866
Ag6 Ag1 Ag5 C18 26.01(11) 3_866 3_866
Ag4 Ag1 Ag5 C18 -39.09(11) . 3_866
C1 Ag1 Ag5 Ag2 -154.65(16) . 2_756
O1 Ag1 Ag5 Ag2 29.37(15) . 2_756
Ag2 Ag1 Ag5 Ag2 168.423(12) . 2_756
Ag3 Ag1 Ag5 Ag2 -126.042(18) . 2_756
Ag6 Ag1 Ag5 Ag2 -23.671(16) 3_866 2_756
Ag4 Ag1 Ag5 Ag2 -88.775(18) . 2_756
C1 Ag1 Ag5 Ag6 -130.98(16) . 3_866
O1 Ag1 Ag5 Ag6 53.05(15) . 3_866
Ag2 Ag1 Ag5 Ag6 -167.907(18) . 3_866
Ag3 Ag1 Ag5 Ag6 -102.372(18) . 3_866
Ag4 Ag1 Ag5 Ag6 -65.104(14) . 3_866
C1 Ag1 Ag5 Ag4 -65.87(16) . .
O1 Ag1 Ag5 Ag4 118.15(15) . .
Ag2 Ag1 Ag5 Ag4 -102.802(16) . .
Ag3 Ag1 Ag5 Ag4 -37.267(16) . .
Ag6 Ag1 Ag5 Ag4 65.104(14) 3_866 .
O8 Ag4 Ag5 O9 -31.72(18) . .
O6 Ag4 Ag5 O9 146.76(16) . .
C18 Ag4 Ag5 O9 68.76(18) 3_866 .
C1 Ag4 Ag5 O9 -113.88(18) . .
Ag3 Ag4 Ag5 O9 -127.89(12) . .
Ag6 Ag4 Ag5 O9 122.53(12) 3_866 .
Ag1 Ag4 Ag5 O9 -165.50(12) . .
O8 Ag4 Ag5 O4 157.88(18) . 2_756
O6 Ag4 Ag5 O4 -23.64(16) . 2_756
C18 Ag4 Ag5 O4 -101.64(18) 3_866 2_756
C1 Ag4 Ag5 O4 75.72(18) . 2_756
Ag3 Ag4 Ag5 O4 61.71(12) . 2_756
Ag6 Ag4 Ag5 O4 -47.87(12) 3_866 2_756
Ag1 Ag4 Ag5 O4 24.10(12) . 2_756
O8 Ag4 Ag5 C1 82.16(19) . .
O6 Ag4 Ag5 C1 -99.36(17) . .
C18 Ag4 Ag5 C1 -177.36(19) 3_866 .
Ag3 Ag4 Ag5 C1 -14.01(14) . .
Ag6 Ag4 Ag5 C1 -123.59(14) 3_866 .
Ag1 Ag4 Ag5 C1 -51.62(14) . .
O8 Ag4 Ag5 C18 -100.48(19) . 3_866
O6 Ag4 Ag5 C18 78.00(17) . 3_866
C1 Ag4 Ag5 C18 177.36(19) . 3_866
Ag3 Ag4 Ag5 C18 163.35(14) . 3_866
Ag6 Ag4 Ag5 C18 53.77(14) 3_866 3_866
Ag1 Ag4 Ag5 C18 125.74(14) . 3_866
O8 Ag4 Ag5 Ag1 133.78(13) . .
O6 Ag4 Ag5 Ag1 -47.74(11) . .
C18 Ag4 Ag5 Ag1 -125.74(14) 3_866 .
C1 Ag4 Ag5 Ag1 51.62(14) . .
Ag3 Ag4 Ag5 Ag1 37.608(15) . .
Ag6 Ag4 Ag5 Ag1 -71.974(15) 3_866 .
O8 Ag4 Ag5 Ag2 -115.77(13) . 2_756
O6 Ag4 Ag5 Ag2 62.71(11) . 2_756
C18 Ag4 Ag5 Ag2 -15.29(14) 3_866 2_756
C1 Ag4 Ag5 Ag2 162.07(14) . 2_756
Ag3 Ag4 Ag5 Ag2 148.062(17) . 2_756
Ag6 Ag4 Ag5 Ag2 38.481(14) 3_866 2_756
Ag1 Ag4 Ag5 Ag2 110.454(16) . 2_756
O8 Ag4 Ag5 Ag6 -154.25(13) . 3_866
O6 Ag4 Ag5 Ag6 24.23(11) . 3_866
C18 Ag4 Ag5 Ag6 -53.77(14) 3_866 3_866
C1 Ag4 Ag5 Ag6 123.59(14) . 3_866
Ag3 Ag4 Ag5 Ag6 109.581(18) . 3_866
Ag1 Ag4 Ag5 Ag6 71.974(15) . 3_866
O1 Ag1 C1 C2 75(3) . .
Ag2 Ag1 C1 C2 153.7(18) . .
Ag5 Ag1 C1 C2 21.3(17) . .
Ag3 Ag1 C1 C2 -124.3(18) . .
Ag6 Ag1 C1 C2 -21.1(18) 3_866 .
Ag4 Ag1 C1 C2 -53.6(17) . .
O1 Ag1 C1 Ag2 -78(2) . .
Ag5 Ag1 C1 Ag2 -132.41(17) . .
Ag3 Ag1 C1 Ag2 82.01(12) . .
Ag6 Ag1 C1 Ag2 -174.88(7) 3_866 .
Ag4 Ag1 C1 Ag2 152.70(19) . .
O1 Ag1 C1 Ag3 -161(2) . .
Ag2 Ag1 C1 Ag3 -82.01(12) . .
Ag5 Ag1 C1 Ag3 145.58(17) . .
Ag6 Ag1 C1 Ag3 103.11(9) 3_866 .
Ag4 Ag1 C1 Ag3 70.69(11) . .
O1 Ag1 C1 Ag5 54(2) . .
Ag2 Ag1 C1 Ag5 132.41(17) . .
Ag3 Ag1 C1 Ag5 -145.58(17) . .
Ag6 Ag1 C1 Ag5 -42.47(11) 3_866 .
Ag4 Ag1 C1 Ag5 -74.89(10) . .
O1 Ag1 C1 Ag4 129(2) . .
Ag2 Ag1 C1 Ag4 -152.70(19) . .
Ag5 Ag1 C1 Ag4 74.89(11) . .
Ag3 Ag1 C1 Ag4 -70.69(11) . .
Ag6 Ag1 C1 Ag4 32.42(12) 3_866 .
O10 Ag2 C1 C2 134.5(4) 2_746 .
O3 Ag2 C1 C2 34.3(4) . .
C18 Ag2 C1 C2 -100.4(4) 4_566 .
Ag6 Ag2 C1 C2 -50.9(4) 4_566 .
Ag1 Ag2 C1 C2 -173.4(5) . .
Ag5 Ag2 C1 C2 -46.7(8) 2_746 .
Ag3 Ag2 C1 C2 104.6(4) . .
O10 Ag2 C1 Ag1 -52.1(2) 2_746 .
O3 Ag2 C1 Ag1 -152.31(16) . .
C18 Ag2 C1 Ag1 73.0(2) 4_566 .
Ag6 Ag2 C1 Ag1 122.52(11) 4_566 .
Ag5 Ag2 C1 Ag1 126.7(5) 2_746 .
Ag3 Ag2 C1 Ag1 -81.98(14) . .
O10 Ag2 C1 Ag3 29.87(19) 2_746 .
O3 Ag2 C1 Ag3 -70.33(16) . .
C18 Ag2 C1 Ag3 155.02(14) 4_566 .
Ag6 Ag2 C1 Ag3 -155.51(7) 4_566 .
Ag1 Ag2 C1 Ag3 81.98(14) . .
Ag5 Ag2 C1 Ag3 -151.3(5) 2_746 .
O10 Ag2 C1 Ag5 -119.7(3) 2_746 .
O3 Ag2 C1 Ag5 140.1(3) . .
C18 Ag2 C1 Ag5 5.5(3) 4_566 .
Ag6 Ag2 C1 Ag5 55.0(3) 4_566 .
Ag1 Ag2 C1 Ag5 -67.5(2) . .
Ag5 Ag2 C1 Ag5 59.2(7) 2_746 .
Ag3 Ag2 C1 Ag5 -149.5(3) . .
O10 Ag2 C1 Ag4 8.3(5) 2_746 .
O3 Ag2 C1 Ag4 -91.9(4) . .
C18 Ag2 C1 Ag4 133.5(4) 4_566 .
Ag6 Ag2 C1 Ag4 -177.0(4) 4_566 .
Ag1 Ag2 C1 Ag4 60.4(3) . .
Ag5 Ag2 C1 Ag4 -172.9(2) 2_746 .
Ag3 Ag2 C1 Ag4 -21.5(3) . .
O1W Ag3 C1 C2 -89.7(5) . .
O5 Ag3 C1 C2 146.7(4) . .
O7 Ag3 C1 C2 17.2(4) . .
Ag4 Ag3 C1 C2 81.5(4) . .
Ag1 Ag3 C1 C2 168.0(4) . .
Ag2 Ag3 C1 C2 -110.3(4) . .
O1W Ag3 C1 Ag1 102.4(3) . .
O5 Ag3 C1 Ag1 -21.3(2) . .
O7 Ag3 C1 Ag1 -150.78(14) . .
Ag4 Ag3 C1 Ag1 -86.47(13) . .
Ag2 Ag3 C1 Ag1 81.71(14) . .
O1W Ag3 C1 Ag2 20.7(3) . .
O5 Ag3 C1 Ag2 -102.97(17) . .
O7 Ag3 C1 Ag2 127.51(13) . .
Ag4 Ag3 C1 Ag2 -168.18(17) . .
Ag1 Ag3 C1 Ag2 -81.71(14) . .
O1W Ag3 C1 Ag5 162.3(3) . .
O5 Ag3 C1 Ag5 38.7(4) . .
O7 Ag3 C1 Ag5 -90.8(3) . .
Ag4 Ag3 C1 Ag5 -26.5(2) . .
Ag1 Ag3 C1 Ag5 59.9(3) . .
Ag2 Ag3 C1 Ag5 141.7(4) . .
O1W Ag3 C1 Ag4 -171.2(3) . .
O5 Ag3 C1 Ag4 65.22(16) . .
O7 Ag3 C1 Ag4 -64.31(13) . .
Ag1 Ag3 C1 Ag4 86.47(13) . .
Ag2 Ag3 C1 Ag4 168.18(17) . .
O9 Ag5 C1 C2 19.8(4) . .
O4 Ag5 C1 C2 136.4(3) 2_756 .
C18 Ag5 C1 C2 -90.7(3) 3_866 .
Ag1 Ag5 C1 C2 -175.0(4) . .
Ag2 Ag5 C1 C2 -124.7(3) 2_756 .
Ag6 Ag5 C1 C2 -133.2(3) 3_866 .
Ag4 Ag5 C1 C2 -88.6(3) . .
O9 Ag5 C1 Ag1 -165.19(13) . .
O4 Ag5 C1 Ag1 -48.66(17) 2_756 .
C18 Ag5 C1 Ag1 84.24(16) 3_866 .
Ag2 Ag5 C1 Ag1 50.2(3) 2_756 .
Ag6 Ag5 C1 Ag1 41.80(12) 3_866 .
Ag4 Ag5 C1 Ag1 86.36(14) . .
O9 Ag5 C1 Ag2 -97.0(3) . .
O4 Ag5 C1 Ag2 19.5(3) 2_756 .
C18 Ag5 C1 Ag2 152.4(2) 3_866 .
Ag1 Ag5 C1 Ag2 68.2(2) . .
Ag2 Ag5 C1 Ag2 118.4(2) 2_756 .
Ag6 Ag5 C1 Ag2 110.0(2) 3_866 .
Ag4 Ag5 C1 Ag2 154.6(3) . .
O9 Ag5 C1 Ag3 134.3(3) . .
O4 Ag5 C1 Ag3 -109.1(3) 2_756 .
C18 Ag5 C1 Ag3 23.8(3) 3_866 .
Ag1 Ag5 C1 Ag3 -60.5(3) . .
Ag2 Ag5 C1 Ag3 -10.2(5) 2_756 .
Ag6 Ag5 C1 Ag3 -18.7(3) 3_866 .
Ag4 Ag5 C1 Ag3 25.9(2) . .
O9 Ag5 C1 Ag4 108.45(15) . .
O4 Ag5 C1 Ag4 -135.02(11) 2_756 .
C18 Ag5 C1 Ag4 -2.11(15) 3_866 .
Ag1 Ag5 C1 Ag4 -86.36(14) . .
Ag2 Ag5 C1 Ag4 -36.1(3) 2_756 .
Ag6 Ag5 C1 Ag4 -44.55(8) 3_866 .
O8 Ag4 C1 C2 -38.6(4) . .
O6 Ag4 C1 C2 -164.2(3) . .
C18 Ag4 C1 C2 90.7(3) 3_866 .
Ag3 Ag4 C1 C2 -108.8(3) . .
Ag6 Ag4 C1 C2 135.4(3) 3_866 .
Ag5 Ag4 C1 C2 88.5(3) . .
Ag1 Ag4 C1 C2 168.8(4) . .
O8 Ag4 C1 Ag1 152.62(15) . .
O6 Ag4 C1 Ag1 27.0(2) . .
C18 Ag4 C1 Ag1 -78.09(17) 3_866 .
Ag3 Ag4 C1 Ag1 82.35(14) . .
Ag6 Ag4 C1 Ag1 -33.42(13) 3_866 .
Ag5 Ag4 C1 Ag1 -80.32(13) . .
O8 Ag4 C1 Ag2 92.9(4) . .
O6 Ag4 C1 Ag2 -32.6(4) . .
C18 Ag4 C1 Ag2 -137.8(4) 3_866 .
Ag3 Ag4 C1 Ag2 22.7(3) . .
Ag6 Ag4 C1 Ag2 -93.1(4) 3_866 .
Ag5 Ag4 C1 Ag2 -140.0(5) . .
Ag1 Ag4 C1 Ag2 -59.7(3) . .
O8 Ag4 C1 Ag3 70.27(16) . .
O6 Ag4 C1 Ag3 -55.32(16) . .
C18 Ag4 C1 Ag3 -160.44(13) 3_866 .
Ag6 Ag4 C1 Ag3 -115.77(8) 3_866 .
Ag5 Ag4 C1 Ag3 -162.67(16) . .
Ag1 Ag4 C1 Ag3 -82.35(14) . .
O8 Ag4 C1 Ag5 -127.06(14) . .
O6 Ag4 C1 Ag5 107.35(14) . .
C18 Ag4 C1 Ag5 2.23(16) 3_866 .
Ag3 Ag4 C1 Ag5 162.67(16) . .
Ag6 Ag4 C1 Ag5 46.90(9) 3_866 .
Ag1 Ag4 C1 Ag5 80.32(13) . .
Ag1 C1 C2 C3 165(5) . .
Ag2 C1 C2 C3 -44(6) . .
Ag3 C1 C2 C3 43(6) . .
Ag5 C1 C2 C3 -175(6) . .
Ag4 C1 C2 C3 111(6) . .
C1 C2 C3 C8 -178(100) . .
C1 C2 C3 C4 1(6) . .
C8 C3 C4 C5 -0.6(8) . .
C2 C3 C4 C5 179.8(5) . .
C3 C4 C5 C6 0.4(9) . .
C4 C5 C6 C7 0.8(9) . .
C5 C6 C7 C8 -1.6(8) . .
C5 C6 C7 C9 -177.6(6) . .
C6 C7 C8 C3 1.4(8) . .
C9 C7 C8 C3 177.4(5) . .
C4 C3 C8 C7 -0.2(8) . .
C2 C3 C8 C7 179.3(5) . .
C8 C7 C9 C10 137.1(7) . .
C6 C7 C9 C10 -46.9(10) . .
C7 C9 C10 C11 -6.6(12) . .
C9 C10 C11 C16 158.0(7) . .
C9 C10 C11 C12 -26.4(11) . .
C16 C11 C12 C13 -4.3(8) . .
C10 C11 C12 C13 -179.8(6) . .
C11 C12 C13 C14 1.4(9) . .
C12 C13 C14 C15 2.1(9) . .
C13 C14 C15 C16 -2.6(8) . .
C13 C14 C15 C17 176.4(5) . .
C12 C11 C16 C15 3.7(8) . .
C10 C11 C16 C15 179.5(5) . .
C14 C15 C16 C11 -0.4(8) . .
C17 C15 C16 C11 -179.3(5) . .
C14 C15 C17 C18 -20(4) . .
C16 C15 C17 C18 159(3) . .
C14 C15 C17 Ag7 117.8(5) . .
C16 C15 C17 Ag7 -63.2(6) . .
C15 C17 C18 Ag6 -176(2) . .
Ag7 C17 C18 Ag6 43.6(14) . .
C15 C17 C18 Ag7 141(3) . .
C15 C17 C18 Ag2 39(3) . 4_665
Ag7 C17 C18 Ag2 -101.7(3) . 4_665
C15 C17 C18 Ag4 -118(3) . 3_866
Ag7 C17 C18 Ag4 101.46(18) . 3_866
C15 C17 C18 Ag5 -43(3) . 3_866
Ag7 C17 C18 Ag5 176.3(3) . 3_866
C1 Ag1 O1 C19 -100(2) . .
Ag2 Ag1 O1 C19 -175.9(5) . .
Ag5 Ag1 O1 C19 -48.6(6) . .
Ag3 Ag1 O1 C19 100.2(5) . .
Ag6 Ag1 O1 C19 -3.1(5) 3_866 .
Ag4 Ag1 O1 C19 26.0(6) . .
Ag6 O2 C19 O1 4.3(10) 3_866 .
Ag6 O2 C19 C20 -175.3(4) 3_866 .
Ag1 O1 C19 O2 0.7(10) . .
Ag1 O1 C19 C20 -179.8(4) . .
O2 C19 C20 F3 104.3(7) . .
O1 C19 C20 F3 -75.3(8) . .
O2 C19 C20 F2 -16.1(9) . .
O1 C19 C20 F2 164.2(7) . .
O2 C19 C20 F1 -136.6(6) . .
O1 C19 C20 F1 43.8(8) . .
O10 Ag2 O3 C21 61.5(5) 2_746 .
C1 Ag2 O3 C21 175.2(5) . .
C18 Ag2 O3 C21 -53.5(6) 4_566 .
Ag6 Ag2 O3 C21 -80.2(5) 4_566 .
Ag1 Ag2 O3 C21 145.8(4) . .
Ag5 Ag2 O3 C21 -16.3(5) 2_746 .
Ag3 Ag2 O3 C21 127.2(5) . .
Ag2 O3 C21 O4 18.0(9) . .
Ag2 O3 C21 C22 -162.8(4) . .
Ag7 O4 C21 O3 -167.3(5) 3_856 .
Ag5 O4 C21 O3 -5.0(8) 2_746 .
Ag7 O4 C21 C22 13.5(8) 3_856 .
Ag5 O4 C21 C22 175.8(4) 2_746 .
O3 C21 C22 F4 39.7(10) . .
O4 C21 C22 F4 -141.0(8) . .
O3 C21 C22 F6 -75.5(9) . .
O4 C21 C22 F6 103.8(8) . .
O3 C21 C22 F5 167.5(7) . .
O4 C21 C22 F5 -13.2(9) . .
O1W Ag3 O5 C23 142.8(6) . .
O7 Ag3 O5 C23 52.1(6) . .
C1 Ag3 O5 C23 -67.3(6) . .
Ag4 Ag3 O5 C23 -16.8(6) . .
Ag1 Ag3 O5 C23 -83.1(6) . .
Ag2 Ag3 O5 C23 -119.4(6) . .
O8 Ag4 O6 C23 -92.9(5) . .
C18 Ag4 O6 C23 141.8(4) 3_866 .
C1 Ag4 O6 C23 31.4(5) . .
Ag3 Ag4 O6 C23 -10.2(4) . .
Ag6 Ag4 O6 C23 112.5(5) 3_866 .
Ag5 Ag4 O6 C23 88.4(4) . .
Ag1 Ag4 O6 C23 49.3(4) . .
Ag3 O5 C23 O6 15.1(10) . .
Ag3 O5 C23 C24 -165.5(4) . .
Ag4 O6 C23 O5 -0.1(9) . .
Ag4 O6 C23 C24 -179.6(4) . .
O5 C23 C24 F9 33.2(9) . .
O6 C23 C24 F9 -147.3(6) . .
O5 C23 C24 F8 -87.6(8) . .
O6 C23 C24 F8 92.0(7) . .
O5 C23 C24 F7 152.6(7) . .
O6 C23 C24 F7 -27.9(8) . .
O1W Ag3 O7 C25 -163.4(5) . .
O5 Ag3 O7 C25 -71.3(5) . .
C1 Ag3 O7 C25 51.9(5) . .
Ag4 Ag3 O7 C25 0.5(4) . .
Ag1 Ag3 O7 C25 20.7(5) . .
Ag2 Ag3 O7 C25 99.0(4) . .
O6 Ag4 O8 C25 82.3(5) . .
C18 Ag4 O8 C25 -165.8(4) 3_866 .
C1 Ag4 O8 C25 -44.6(5) . .
Ag3 Ag4 O8 C25 4.0(4) . .
Ag6 Ag4 O8 C25 150.4(3) 3_866 .
Ag5 Ag4 O8 C25 -99.1(4) . .
Ag1 Ag4 O8 C25 -14.3(6) . .
Ag4 O8 C25 O7 -5.2(9) . .
Ag4 O8 C25 C26 175.9(4) . .
Ag3 O7 C25 O8 2.8(9) . .
Ag3 O7 C25 C26 -178.3(4) . .
O8 C25 C26 F10 -32.4(8) . .
O7 C25 C26 F10 148.5(6) . .
O8 C25 C26 F12 -155.2(6) . .
O7 C25 C26 F12 25.7(7) . .
O8 C25 C26 F11 87.1(6) . .
O7 C25 C26 F11 -91.9(6) . .
O4 Ag5 O9 C27 63.6(4) 2_756 .
C1 Ag5 O9 C27 -177.9(4) . .
C18 Ag5 O9 C27 -63.2(4) 3_866 .
Ag1 Ag5 O9 C27 135.5(4) . .
Ag2 Ag5 O9 C27 -15.6(4) 2_756 .
Ag6 Ag5 O9 C27 -35.8(5) 3_866 .
Ag4 Ag5 O9 C27 -109.5(4) . .
Ag5 O9 C27 O10 6.9(9) . .
Ag5 O9 C27 C28 -177.0(4) . .
Ag2 O10 C27 O9 12.7(9) 2_756 .
Ag2 O10 C27 C28 -163.3(4) 2_756 .
O9 C27 C28 F13 154.6(6) . .
O10 C27 C28 F13 -28.7(8) . .
O9 C27 C28 F14 -83.7(8) . .
O10 C27 C28 F14 93.0(8) . .
O9 C27 C28 F15 36.9(7) . .
O10 C27 C28 F15 -146.4(6) . .
Ag7 N1 C29 C30 87(28) . .
C17 C18 Ag6 O2 -146.3(13) . 3_866
Ag7 C18 Ag6 O2 -102.4(11) . 3_866
Ag2 C18 Ag6 O2 2.2(12) 4_665 3_866
Ag4 C18 Ag6 O2 154.3(11) 3_866 3_866
Ag5 C18 Ag6 O2 77.8(12) 3_866 3_866
C17 C18 Ag6 Ag2 -148.5(16) . 4_665
Ag7 C18 Ag6 Ag2 -104.65(14) . 4_665
Ag4 C18 Ag6 Ag2 152.05(17) 3_866 4_665
Ag5 C18 Ag6 Ag2 75.59(11) 3_866 4_665
C17 C18 Ag6 Ag4 59.4(15) . 3_866
Ag7 C18 Ag6 Ag4 103.30(15) . 3_866
Ag2 C18 Ag6 Ag4 -152.05(17) 4_665 3_866
Ag5 C18 Ag6 Ag4 -76.46(10) 3_866 3_866
C17 C18 Ag6 Ag7 -43.9(14) . .
Ag2 C18 Ag6 Ag7 104.65(14) 4_665 .
Ag4 C18 Ag6 Ag7 -103.30(15) 3_866 .
Ag5 C18 Ag6 Ag7 -179.76(18) 3_866 .
C17 C18 Ag6 Ag5 135.9(15) . 3_866
Ag7 C18 Ag6 Ag5 179.76(18) . 3_866
Ag2 C18 Ag6 Ag5 -75.59(11) 4_665 3_866
Ag4 C18 Ag6 Ag5 76.46(10) 3_866 3_866
C17 C18 Ag6 Ag1 102.4(15) . 3_866
Ag7 C18 Ag6 Ag1 146.28(8) . 3_866
Ag2 C18 Ag6 Ag1 -109.07(8) 4_665 3_866
Ag4 C18 Ag6 Ag1 42.98(12) 3_866 3_866
Ag5 C18 Ag6 Ag1 -33.48(12) 3_866 3_866
C29 N1 Ag7 O4 134(2) . 3_856
C29 N1 Ag7 C18 -97(2) . .
C29 N1 Ag7 O2W 9(2) . .
C29 N1 Ag7 C17 -101(2) . .
C29 N1 Ag7 Ag6 -84(2) . .
C17 C18 Ag7 N1 -174.4(3) . .
Ag6 C18 Ag7 N1 16.5(2) . .
Ag2 C18 Ag7 N1 -57.9(2) 4_665 .
Ag4 C18 Ag7 N1 93.9(2) 3_866 .
Ag5 C18 Ag7 N1 17.3(8) 3_866 .
C17 C18 Ag7 O4 -63.3(4) . 3_856
Ag6 C18 Ag7 O4 127.55(14) . 3_856
Ag2 C18 Ag7 O4 53.1(2) 4_665 3_856
Ag4 C18 Ag7 O4 -155.05(13) 3_866 3_856
Ag5 C18 Ag7 O4 128.4(7) 3_866 3_856
C17 C18 Ag7 O2W 83.2(3) . .
Ag6 C18 Ag7 O2W -85.92(16) . .
Ag2 C18 Ag7 O2W -160.32(15) 4_665 .
Ag4 C18 Ag7 O2W -8.52(19) 3_866 .
Ag5 C18 Ag7 O2W -85.1(7) 3_866 .
Ag6 C18 Ag7 C17 -169.1(4) . .
Ag2 C18 Ag7 C17 116.4(4) 4_665 .
Ag4 C18 Ag7 C17 -91.7(3) 3_866 .
Ag5 C18 Ag7 C17 -168.3(10) 3_866 .
C17 C18 Ag7 Ag6 169.1(4) . .
Ag2 C18 Ag7 Ag6 -74.41(16) 4_665 .
Ag4 C18 Ag7 Ag6 77.40(16) 3_866 .
Ag5 C18 Ag7 Ag6 0.8(6) 3_866 .
C18 C17 Ag7 N1 7.6(4) . .
C15 C17 Ag7 N1 -165.9(4) . .
C18 C17 Ag7 O4 128.7(3) . 3_856
C15 C17 Ag7 O4 -44.8(4) . 3_856
C15 C17 Ag7 C18 -173.5(6) . .
C18 C17 Ag7 O2W -102.1(3) . .
C15 C17 Ag7 O2W 84.4(4) . .
C18 C17 Ag7 Ag6 -8.0(3) . .
C15 C17 Ag7 Ag6 178.5(4) . .
C18 Ag6 Ag7 N1 -162.4(2) . .
O2 Ag6 Ag7 N1 6.9(2) 3_866 .
Ag2 Ag6 Ag7 N1 -107.71(15) 4_665 .
Ag4 Ag6 Ag7 N1 142.75(15) 3_866 .
Ag5 Ag6 Ag7 N1 -162.66(15) 3_866 .
Ag1 Ag6 Ag7 N1 136.28(15) 3_866 .
C18 Ag6 Ag7 O4 -93.3(2) . 3_856
O2 Ag6 Ag7 O4 76.1(2) 3_866 3_856
Ag2 Ag6 Ag7 O4 -38.53(15) 4_665 3_856
Ag4 Ag6 Ag7 O4 -148.08(15) 3_866 3_856
Ag5 Ag6 Ag7 O4 -93.49(15) 3_866 3_856
Ag1 Ag6 Ag7 O4 -154.55(15) 3_866 3_856
O2 Ag6 Ag7 C18 169.4(2) 3_866 .
Ag2 Ag6 Ag7 C18 54.74(16) 4_665 .
Ag4 Ag6 Ag7 C18 -54.81(16) 3_866 .
Ag5 Ag6 Ag7 C18 -0.22(16) 3_866 .
Ag1 Ag6 Ag7 C18 -61.27(17) 3_866 .
C18 Ag6 Ag7 O2W 102.02(19) . .
O2 Ag6 Ag7 O2W -88.60(19) 3_866 .
Ag2 Ag6 Ag7 O2W 156.76(10) 4_665 .
Ag4 Ag6 Ag7 O2W 47.21(10) 3_866 .
Ag5 Ag6 Ag7 O2W 101.81(10) 3_866 .
Ag1 Ag6 Ag7 O2W 40.75(10) 3_866 .
C18 Ag6 Ag7 C17 5.3(2) . .
O2 Ag6 Ag7 C17 174.7(2) 3_866 .
Ag2 Ag6 Ag7 C17 60.07(12) 4_665 .
Ag4 Ag6 Ag7 C17 -49.48(12) 3_866 .
Ag5 Ag6 Ag7 C17 5.11(12) 3_866 .
Ag1 Ag6 Ag7 C17 -55.95(12) 3_866 .
